data_4507787
loop_
_publ_author_name
'Hisamatsu, Shugo'
'Masu, Hyuma'
'Takahashi, Masahiro'
'Kishikawa, Keiki'
'Kohmoto, Shigeo'

_publ_section_title
;
 Conformation-Directed Hydrogen-Bonding inmeta-Substituted Aromatic
 Ureadicarboxylic Acid: A Conformationally Flexible U-Shaped Building
 Block
;
_journal_issue 6
_journal_name_full 'Crystal Growth &amp; Design'
_journal_page_first 2327
_journal_paper_doi 10.1021/cg301878r
_journal_volume 13
_journal_year 2013
_chemical_formula_moiety 'C17 H16 N2 O5, C12 H10 N2'
_chemical_formula_sum 'C29 H26 N4 O5'
_chemical_formula_weight 510.54
_chemical_name_systematic
; 
 ? 
;
_space_group_IT_number 15
_symmetry_cell_setting monoclinic
_symmetry_space_group_name_Hall '-C 2yc'
_symmetry_space_group_name_H-M 'C 1 2/c 1'
_atom_sites_solution_hydrogens geom
_atom_sites_solution_primary direct
_atom_sites_solution_secondary difmap
_audit_creation_method SHELXL-97
_cell_angle_alpha 90.00
_cell_angle_beta 95.2820(10)
_cell_angle_gamma 90.00
_cell_formula_units_Z 4
_cell_length_a 10.8373(11)
_cell_length_b 13.6735(14)
_cell_length_c 16.8579(17)
_cell_measurement_reflns_used 2357
_cell_measurement_temperature 173
_cell_measurement_theta_max 27.46
_cell_measurement_theta_min 2.40
_cell_volume 2487.5(4)
_computing_cell_refinement 'APEX2 (Bruker AXS, 2006)'
_computing_data_collection 'APEX2 (Bruker AXS, 2006)'
_computing_data_reduction 'SAINT (Bruker AXS, 2004)'
_computing_molecular_graphics 'XSHEL (Bruker AXS,2002)'
_computing_publication_material 'XCIF (Bruker AXS, 2001)'
_computing_structure_refinement 'SHELXL-97 (Sheldrick, 1997)'
_computing_structure_solution 'SHELXS-97 (Sheldrick, 1997)'
_diffrn_ambient_temperature 173
_diffrn_detector_area_resol_mean 8.333
_diffrn_measured_fraction_theta_full 0.999
_diffrn_measured_fraction_theta_max 0.976
_diffrn_measurement_device_type 'Bruker APEXII CCD area detector'
_diffrn_measurement_method 'phi and omega scans'
_diffrn_radiation_monochromator graphite
_diffrn_radiation_source 'fine-focus sealed tube'
_diffrn_radiation_type MoK\a
_diffrn_radiation_wavelength 0.71073
_diffrn_reflns_av_R_equivalents 0.0231
_diffrn_reflns_av_sigmaI/netI 0.0277
_diffrn_reflns_limit_h_max 13
_diffrn_reflns_limit_h_min -12
_diffrn_reflns_limit_k_max 17
_diffrn_reflns_limit_k_min -17
_diffrn_reflns_limit_l_max 21
_diffrn_reflns_limit_l_min -13
_diffrn_reflns_number 6863
_diffrn_reflns_theta_full 25.00
_diffrn_reflns_theta_max 27.53
_diffrn_reflns_theta_min 2.40
_exptl_absorpt_coefficient_mu 0.095
_exptl_absorpt_correction_T_max 0.9850
_exptl_absorpt_correction_T_min 0.9630
_exptl_absorpt_correction_type empirical
_exptl_absorpt_process_details
;
SADABS Sheldrick 1996
;
_exptl_crystal_colour colourless
_exptl_crystal_density_diffrn 1.363
_exptl_crystal_density_method 'not measured'
_exptl_crystal_description block
_exptl_crystal_F_000 1072
_exptl_crystal_size_max 0.40
_exptl_crystal_size_mid 0.20
_exptl_crystal_size_min 0.16
_refine_diff_density_max 0.217
_refine_diff_density_min -0.190
_refine_diff_density_rms 0.040
_refine_ls_extinction_method none
_refine_ls_goodness_of_fit_ref 1.066
_refine_ls_hydrogen_treatment constr
_refine_ls_matrix_type full
_refine_ls_number_parameters 174
_refine_ls_number_reflns 2805
_refine_ls_number_restraints 0
_refine_ls_restrained_S_all 1.066
_refine_ls_R_factor_all 0.0504
_refine_ls_R_factor_gt 0.0390
_refine_ls_shift/su_max 0.010
_refine_ls_shift/su_mean 0.001
_refine_ls_structure_factor_coef Fsqd
_refine_ls_weighting_details 'calc w=1/[\s^2^(Fo^2^)+(0.0566P)^2^+0.8110P] where P=(Fo^2^+2Fc^2^)/3'
_refine_ls_weighting_scheme calc
_refine_ls_wR_factor_gt 0.1048
_refine_ls_wR_factor_ref 0.1123
_reflns_number_gt 2253
_reflns_number_total 2805
_reflns_threshold_expression >2sigma(I)
_cod_data_source_file cg301878r_si_002.cif
_cod_data_source_block 1:3(a120912his1)
_cod_depositor_comments
;
The following automatic conversions were performed:

'_symmetry_cell_setting' value 'Monoclinic' changed to 'monoclinic'
according to /home/saulius/struct/CIF-dictionaries/cif_core.dic
dictionary named 'cif_core.dic' version 2.3.1 from 2005-06-27.

Automatic conversion script
Id: cif_fix_values 1891 2012-01-12 08:04:46Z andrius 
;
_cod_original_sg_symbol_H-M 'C2/c  '
_cod_database_code 4507787

loop_
_symmetry_equiv_pos_as_xyz
'x, y, z'
'-x, y, -z+1/2'
'x+1/2, y+1/2, z'
'-x+1/2, y+1/2, -z+1/2'
'-x, -y, -z'
'x, -y, z-1/2'
'-x+1/2, -y+1/2, -z'
'x+1/2, -y+1/2, z-1/2'

loop_
_atom_site_label
_atom_site_type_symbol
_atom_site_fract_x
_atom_site_fract_y
_atom_site_fract_z
_atom_site_U_iso_or_equiv
_atom_site_adp_type
_atom_site_occupancy
_atom_site_symmetry_multiplicity
_atom_site_calc_flag
_atom_site_refinement_flags
C14 C 0.40412(13) 0.00227(10) 0.58783(8) 0.0342(3) Uani 1 1 d .
H14 H 0.4603 0.0135 0.6336 0.041 Uiso 1 1 calc R
C7 C 0.60394(11) 0.33267(9) 0.67767(7) 0.0271(3) Uani 1 1 d .
C8 C 0.54789(11) 0.42299(9) 0.66233(7) 0.0274(3) Uani 1 1 d .
H8 H 0.4749 0.4277 0.6267 0.033 Uiso 1 1 calc R
C15 C 0.24063(12) -0.20919(9) 0.47921(8) 0.0316(3) Uani 1 1 d .
H15 H 0.1940 -0.2145 0.4288 0.038 Uiso 1 1 calc R
C3 C 0.59902(11) 0.50621(9) 0.69926(7) 0.0269(3) Uani 1 1 d .
C1 C 0.5000 0.65279(12) 0.7500 0.0288(4) Uani 1 2 d S
C6 C 0.71284(12) 0.32672(9) 0.72822(8) 0.0311(3) Uani 1 1 d .
H6 H 0.7502 0.2649 0.7398 0.037 Uiso 1 1 calc R
C12 C 0.28505(12) -0.11126(9) 0.50352(8) 0.0293(3) Uani 1 1 d .
C10 C 0.28558(13) 0.06192(10) 0.47938(8) 0.0347(3) Uani 1 1 d .
H10 H 0.2560 0.1157 0.4474 0.042 Uiso 1 1 calc R
C13 C 0.36720(12) -0.09285(10) 0.57062(8) 0.0331(3) Uani 1 1 d .
H13 H 0.3974 -0.1451 0.6041 0.040 Uiso 1 1 calc R
C4 C 0.71022(12) 0.50060(9) 0.74732(8) 0.0309(3) Uani 1 1 d .
H4 H 0.7473 0.5582 0.7702 0.037 Uiso 1 1 calc R
C5 C 0.76659(12) 0.41042(10) 0.76156(8) 0.0338(3) Uani 1 1 d .
H5 H 0.8425 0.4063 0.7944 0.041 Uiso 1 1 calc R
C11 C 0.24485(13) -0.03098(10) 0.45775(8) 0.0342(3) Uani 1 1 d .
H11 H 0.1892 -0.0399 0.4114 0.041 Uiso 1 1 calc R
C9 C 0.54792(12) 0.23987(9) 0.64413(8) 0.0289(3) Uani 1 1 d .
C2 C 0.57867(14) 0.65507(10) 0.61962(9) 0.0403(4) Uani 1 1 d .
H2A H 0.5301 0.7154 0.6127 0.061 Uiso 1 1 calc R
H2B H 0.5664 0.6157 0.5710 0.061 Uiso 1 1 calc R
H2C H 0.6667 0.6714 0.6303 0.061 Uiso 1 1 calc R
O3 O 0.59010(9) 0.16020(6) 0.66385(6) 0.0389(3) Uani 1 1 d .
O2 O 0.45054(9) 0.25251(6) 0.59215(6) 0.0380(3) Uani 1 1 d .
H2 H 0.4237 0.1978 0.5758 0.057 Uiso 1 1 calc R
O1 O 0.5000 0.74225(9) 0.7500 0.0405(4) Uani 1 2 d S
N1 N 0.53805(10) 0.59944(8) 0.68669(7) 0.0299(3) Uani 1 1 d .
N2 N 0.36501(10) 0.07926(8) 0.54347(7) 0.0322(3) Uani 1 1 d .

loop_
_atom_site_aniso_label
_atom_site_aniso_U_11
_atom_site_aniso_U_22
_atom_site_aniso_U_33
_atom_site_aniso_U_23
_atom_site_aniso_U_13
_atom_site_aniso_U_12
C14 0.0342(7) 0.0301(7) 0.0374(7) -0.0046(6) -0.0017(6) -0.0022(5)
C7 0.0279(6) 0.0244(6) 0.0291(6) -0.0022(5) 0.0034(5) 0.0011(5)
C8 0.0265(6) 0.0272(7) 0.0282(6) -0.0002(5) 0.0007(5) 0.0011(5)
C15 0.0300(6) 0.0303(7) 0.0340(7) -0.0044(5) 0.0008(5) -0.0020(5)
C3 0.0281(6) 0.0220(6) 0.0311(6) 0.0002(5) 0.0050(5) 0.0011(5)
C1 0.0209(8) 0.0211(9) 0.0441(10) 0.000 0.0008(7) 0.000
C6 0.0313(7) 0.0269(7) 0.0345(7) -0.0017(5) 0.0004(5) 0.0060(5)
C12 0.0281(6) 0.0258(7) 0.0345(7) -0.0049(5) 0.0062(5) -0.0016(5)
C10 0.0401(7) 0.0265(7) 0.0370(7) 0.0003(6) 0.0003(6) 0.0001(6)
C13 0.0341(7) 0.0246(7) 0.0401(7) 0.0005(5) 0.0010(6) 0.0002(5)
C4 0.0307(7) 0.0275(7) 0.0343(7) -0.0058(5) 0.0023(5) -0.0027(5)
C5 0.0283(6) 0.0355(8) 0.0363(7) -0.0037(6) -0.0044(5) 0.0033(5)
C11 0.0380(7) 0.0312(7) 0.0326(7) -0.0033(6) -0.0021(6) -0.0015(6)
C9 0.0297(6) 0.0259(7) 0.0310(6) -0.0019(5) 0.0028(5) 0.0016(5)
C2 0.0422(8) 0.0322(8) 0.0475(8) 0.0100(6) 0.0095(7) 0.0020(6)
O3 0.0425(6) 0.0228(5) 0.0494(6) -0.0014(4) -0.0059(5) 0.0038(4)
O2 0.0391(5) 0.0239(5) 0.0483(6) -0.0052(4) -0.0112(5) -0.0009(4)
O1 0.0374(7) 0.0182(7) 0.0679(10) 0.000 0.0155(7) 0.000
N1 0.0317(6) 0.0221(5) 0.0363(6) 0.0028(4) 0.0048(5) 0.0017(4)
N2 0.0341(6) 0.0260(6) 0.0367(6) -0.0038(5) 0.0038(5) -0.0019(4)

loop_
_atom_type_symbol
_atom_type_description
_atom_type_scat_dispersion_real
_atom_type_scat_dispersion_imag
_atom_type_scat_source
C C 0.0033 0.0016 'International Tables Vol C Tables 4.2.6.8 and 6.1.1.4'
H H 0.0000 0.0000 'International Tables Vol C Tables 4.2.6.8 and 6.1.1.4'
N N 0.0061 0.0033 'International Tables Vol C Tables 4.2.6.8 and 6.1.1.4'
O O 0.0106 0.0060 'International Tables Vol C Tables 4.2.6.8 and 6.1.1.4'

loop_
_geom_angle_atom_site_label_1
_geom_angle_atom_site_label_2
_geom_angle_atom_site_label_3
_geom_angle
_geom_angle_site_symmetry_1
_geom_angle_site_symmetry_3
N2 C14 C13 123.51(12) . .
N2 C14 H14 118.2 . .
C13 C14 H14 118.2 . .
C8 C7 C6 119.79(11) . .
C8 C7 C9 121.90(11) . .
C6 C7 C9 118.26(11) . .
C3 C8 C7 119.70(11) . .
C3 C8 H8 120.2 . .
C7 C8 H8 120.2 . .
C15 C15 C12 126.20(15) 7_546 .
C15 C15 H15 116.9 7_546 .
C12 C15 H15 116.9 . .
C8 C3 C4 120.32(11) . .
C8 C3 N1 120.01(11) . .
C4 C3 N1 119.66(11) . .
O1 C1 N1 121.74(7) . .
O1 C1 N1 121.75(7) . 2_656
N1 C1 N1 116.51(15) . 2_656
C5 C6 C7 120.18(12) . .
C5 C6 H6 119.9 . .
C7 C6 H6 119.9 . .
C11 C12 C13 116.84(12) . .
C11 C12 C15 119.19(11) . .
C13 C12 C15 123.96(12) . .
N2 C10 C11 122.77(13) . .
N2 C10 H10 118.6 . .
C11 C10 H10 118.6 . .
C14 C13 C12 119.32(12) . .
C14 C13 H13 120.3 . .
C12 C13 H13 120.3 . .
C5 C4 C3 119.60(12) . .
C5 C4 H4 120.2 . .
C3 C4 H4 120.2 . .
C6 C5 C4 120.27(11) . .
C6 C5 H5 119.9 . .
C4 C5 H5 119.9 . .
C10 C11 C12 120.24(12) . .
C10 C11 H11 119.9 . .
C12 C11 H11 119.9 . .
O3 C9 O2 123.82(11) . .
O3 C9 C7 121.85(11) . .
O2 C9 C7 114.33(10) . .
N1 C2 H2A 109.5 . .
N1 C2 H2B 109.5 . .
H2A C2 H2B 109.5 . .
N1 C2 H2C 109.5 . .
H2A C2 H2C 109.5 . .
H2B C2 H2C 109.5 . .
C9 O2 H2 109.5 . .
C1 N1 C3 121.10(10) . .
C1 N1 C2 116.95(11) . .
C3 N1 C2 113.98(11) . .
C14 N2 C10 117.31(11) . .

loop_
_geom_bond_atom_site_label_1
_geom_bond_atom_site_label_2
_geom_bond_distance
_geom_bond_site_symmetry_2
C14 N2 1.3374(17) .
C14 C13 1.3837(18) .
C14 H14 0.9500 .
C7 C8 1.3901(17) .
C7 C6 1.3930(17) .
C7 C9 1.4950(17) .
C8 C3 1.3878(17) .
C8 H8 0.9500 .
C15 C15 1.324(3) 7_546
C15 C12 1.4685(18) .
C15 H15 0.9500 .
C3 C4 1.3909(18) .
C3 N1 1.4425(15) .
C1 O1 1.223(2) .
C1 N1 1.3864(14) .
C1 N1 1.3864(14) 2_656
C6 C5 1.3801(18) .
C6 H6 0.9500 .
C12 C11 1.3886(19) .
C12 C13 1.3965(18) .
C10 N2 1.3392(17) .
C10 C11 1.3826(18) .
C10 H10 0.9500 .
C13 H13 0.9500 .
C4 C5 1.3872(18) .
C4 H4 0.9500 .
C5 H5 0.9500 .
C11 H11 0.9500 .
C9 O3 1.2157(15) .
C9 O2 1.3195(15) .
C2 N1 1.4637(17) .
C2 H2A 0.9800 .
C2 H2B 0.9800 .
C2 H2C 0.9800 .
O2 H2 0.8400 .
